data_7214752
loop_
_publ_author_name
'Yang, Hui'
'Zhang, Hai-Xia'
'Hou, Duan-Chuan'
'Li, Tie-Hu'
'Zhang, Jian'

_publ_section_title
;
 Assembly between various molecular-building-blocks for network diversity
 of zinc--1,3,5-benzenetricarboxylate frameworks
;
_journal_issue 24
_journal_name_full CrystEngComm
_journal_page_first 8684
_journal_paper_doi 10.1039/c2ce26290h
_journal_volume 14
_journal_year 2012
_chemical_formula_moiety 'C28 H24 N2 O14 Zn3,C5 H9 O N'
_chemical_formula_sum 'C33 H33 N3 O15 Zn3'
_chemical_formula_weight 907.806
_chemical_name_systematic
; 
 ? 
;
_space_group_IT_number 14
_symmetry_cell_setting monoclinic
_symmetry_space_group_name_Hall '-P 2yn'
_symmetry_space_group_name_H-M 'P 1 21/n 1'
_atom_sites_solution_hydrogens geom
_atom_sites_solution_primary direct
_atom_sites_solution_secondary difmap
_audit_creation_method SHELXL-97
_cell_angle_alpha 90.00
_cell_angle_beta 92.970(7)
_cell_angle_gamma 90.00
_cell_formula_units_Z 4
_cell_length_a 12.906(4)
_cell_length_b 12.606(4)
_cell_length_c 27.737(9)
_cell_measurement_temperature 293(2)
_cell_volume 4507(2)
_computing_cell_refinement 'SMART and SAINT (Siemens,1994)'
_computing_data_collection 'SMART (Siemens, 1996)'
_computing_data_reduction 'SMART and SAINT (Siemens,1994)'
_computing_molecular_graphics SHELXTL
_computing_publication_material SHELXTL
_computing_structure_refinement SHELXTL
_computing_structure_solution SHELXTL
_diffrn_ambient_temperature 293(2)
_diffrn_detector_area_resol_mean none
_diffrn_measured_fraction_theta_full 0.982
_diffrn_measured_fraction_theta_max 0.982
_diffrn_measurement_device_type 'Bruker P4'
_diffrn_measurement_method '\w scans'
_diffrn_radiation_monochromator graphite
_diffrn_radiation_source 'fine-focus sealed tube'
_diffrn_radiation_type MoK\a
_diffrn_radiation_wavelength 0.71073
_diffrn_reflns_av_R_equivalents 0.0530
_diffrn_reflns_av_sigmaI/netI 0.0542
_diffrn_reflns_limit_h_max 16
_diffrn_reflns_limit_h_min -16
_diffrn_reflns_limit_k_max 16
_diffrn_reflns_limit_k_min -16
_diffrn_reflns_limit_l_max 35
_diffrn_reflns_limit_l_min -35
_diffrn_reflns_number 34228
_diffrn_reflns_theta_full 27.49
_diffrn_reflns_theta_max 27.49
_diffrn_reflns_theta_min 2.18
_diffrn_standards_decay_% none
_diffrn_standards_interval_count none
_diffrn_standards_interval_time none
_diffrn_standards_number none
_exptl_absorpt_coefficient_mu 1.622
_exptl_absorpt_correction_T_max 0.7373
_exptl_absorpt_correction_T_min 0.6418
_exptl_absorpt_correction_type multi-scan
_exptl_absorpt_process_details 'SADABS (Sheldrick, 1996)'
_exptl_crystal_colour colourless
_exptl_crystal_density_diffrn 0.970
_exptl_crystal_density_method 'not measured'
_exptl_crystal_description block
_exptl_crystal_F_000 1296
_exptl_crystal_size_max 0.30
_exptl_crystal_size_mid 0.20
_exptl_crystal_size_min 0.20
_refine_diff_density_max 5.529
_refine_diff_density_min -0.941
_refine_diff_density_rms 0.169
_refine_ls_extinction_method none
_refine_ls_goodness_of_fit_ref 1.005
_refine_ls_hydrogen_treatment constr
_refine_ls_matrix_type full
_refine_ls_number_parameters 325
_refine_ls_number_reflns 10172
_refine_ls_number_restraints 0
_refine_ls_restrained_S_all 1.005
_refine_ls_R_factor_all 0.0908
_refine_ls_R_factor_gt 0.0756
_refine_ls_shift/su_max 0.001
_refine_ls_shift/su_mean 0.000
_refine_ls_structure_factor_coef Fsqd
_refine_ls_weighting_details 'calc w=1/[\s^2^(Fo^2^)+(0.1697P)^2^+0.0000P] where P=(Fo^2^+2Fc^2^)/3'
_refine_ls_weighting_scheme calc
_refine_ls_wR_factor_gt 0.2221
_refine_ls_wR_factor_ref 0.2351
_reflns_number_gt 7516
_reflns_number_total 10172
_reflns_threshold_expression >2sigma(I)
_cod_data_source_file c2ce26290h.txt
_cod_data_source_block 3
_cod_depositor_comments
;
The following automatic conversions were performed:

'_exptl_absorpt_correction_type' value 'Multi-scan' changed to
'multi-scan' according to
/usr/data/users/saulius/automatic-downloads/retrospective/RSC/lib/dictionaries/cif_core.dic
dictionary named 'cif_core.dic' version 2.4.2 from 2011-04-26.

Automatic conversion script
Id: cif_fix_values 2281 2013-09-26 08:29:07Z andrius 
;
_cod_original_sg_symbol_H-M P2(1)/n
_cod_database_code 7214752

loop_
_symmetry_equiv_pos_as_xyz
'x, y, z'
'-x+1/2, y+1/2, -z+1/2'
'-x, -y, -z'
'x-1/2, -y-1/2, z-1/2'

loop_
_atom_site_label
_atom_site_type_symbol
_atom_site_fract_x
_atom_site_fract_y
_atom_site_fract_z
_atom_site_U_iso_or_equiv
_atom_site_adp_type
_atom_site_occupancy
_atom_site_symmetry_multiplicity
_atom_site_calc_flag
_atom_site_refinement_flags
Zn1 Zn 0.10239(4) 1.04485(4) 0.134328(18) 0.02869(17) Uani 1 1 d .
Zn2 Zn -0.04182(4) 1.20078(4) 0.209824(19) 0.03170(18) Uani 1 1 d .
Zn3 Zn -0.42813(4) 1.57719(4) 0.026072(18) 0.02668(17) Uani 1 1 d .
O1 O 0.3928(3) 0.7597(3) 0.29939(15) 0.0527(10) Uani 1 1 d .
O2 O 0.3224(3) 0.6784(3) 0.36151(14) 0.0502(10) Uani 1 1 d .
O3 O -0.0112(3) 1.0210(3) 0.41360(12) 0.0442(9) Uani 1 1 d .
O4 O 0.0930(3) 0.9060(3) 0.45378(12) 0.0433(9) Uani 1 1 d .
O5 O 0.1284(3) 0.9828(3) 0.20053(12) 0.0446(9) Uani 1 1 d .
O6 O 0.0267(3) 1.0809(3) 0.24489(14) 0.0504(10) Uani 1 1 d .
O7 O -0.1167(4) 0.9558(4) -0.04600(19) 0.0751(16) Uani 1 1 d .
O8 O -0.1679(4) 1.0743(3) -0.09857(14) 0.0557(11) Uani 1 1 d .
O9 O -0.1016(3) 1.2335(3) 0.14455(13) 0.0447(9) Uani 1 1 d .
O10 O -0.0464(3) 1.0750(3) 0.12238(15) 0.0432(9) Uani 1 1 d .
O11 O -0.4408(3) 1.3285(3) -0.01726(14) 0.0482(10) Uani 1 1 d .
O12 O -0.3398(3) 1.4407(3) 0.02592(15) 0.0449(9) Uani 1 1 d .
O13 O -0.0642(4) 1.3258(5) 0.2507(2) 0.098(2) Uani 1 1 d .
O14 O -0.3231(3) 1.6793(3) 0.05275(14) 0.0416(8) Uani 1 1 d .
O15 O -0.1803(4) 1.1305(5) 0.2294(2) 0.0791(15) Uani 1 1 d .
C1 C 0.2369(4) 0.8260(4) 0.32764(16) 0.0292(9) Uani 1 1 d .
C2 C 0.1853(4) 0.8465(4) 0.36974(16) 0.0321(10) Uani 1 1 d .
H2A H 0.2035 0.8080 0.3984 0.039 Uiso 1 1 calc R
C3 C 0.1077(4) 0.9227(4) 0.36993(16) 0.0295(9) Uani 1 1 d .
C4 C 0.0785(4) 0.9756(4) 0.32712(16) 0.0335(10) Uani 1 1 d .
H4A H 0.0257 1.0281 0.3270 0.040 Uiso 1 1 calc R
C5 C 0.1263(4) 0.9521(4) 0.28474(17) 0.0317(10) Uani 1 1 d .
C6 C 0.2078(4) 0.8798(4) 0.28568(16) 0.0318(10) Uani 1 1 d .
H6A H 0.2439 0.8674 0.2572 0.038 Uiso 1 1 calc R
C7 C 0.3247(4) 0.7496(4) 0.32905(17) 0.0362(11) Uani 1 1 d .
C8 C 0.0593(4) 0.9510(4) 0.41588(17) 0.0301(9) Uani 1 1 d .
C9 C 0.0907(4) 1.0094(4) 0.23951(16) 0.0319(10) Uani 1 1 d .
C10 C -0.1847(4) 1.1181(4) -0.01640(17) 0.0347(10) Uani 1 1 d .
C11 C -0.1349(4) 1.1052(4) 0.02835(18) 0.0337(10) Uani 1 1 d .
H11A H -0.0876 1.0481 0.0336 0.040 Uiso 1 1 calc R
C12 C -0.1530(4) 1.1750(4) 0.06599(17) 0.0313(9) Uani 1 1 d .
C13 C -0.2231(4) 1.2583(4) 0.05823(16) 0.0310(9) Uani 1 1 d .
H13A H -0.2332 1.3083 0.0832 0.037 Uiso 1 1 calc R
C14 C -0.2790(4) 1.2682(4) 0.01361(17) 0.0340(10) Uani 1 1 d .
C15 C -0.2587(4) 1.1962(4) -0.02341(16) 0.0326(10) Uani 1 1 d .
H15A H -0.2965 1.2014 -0.0536 0.039 Uiso 1 1 calc R
C16 C -0.1571(4) 1.0447(4) -0.0564(2) 0.0409(12) Uani 1 1 d .
C17 C -0.0957(4) 1.1611(4) 0.11437(17) 0.0327(10) Uani 1 1 d .
C18 C -0.3600(4) 1.3545(4) 0.00698(17) 0.0344(10) Uani 1 1 d .

loop_
_atom_site_aniso_label
_atom_site_aniso_U_11
_atom_site_aniso_U_22
_atom_site_aniso_U_33
_atom_site_aniso_U_23
_atom_site_aniso_U_13
_atom_site_aniso_U_12
Zn1 0.0333(3) 0.0290(3) 0.0238(3) -0.0022(2) 0.0011(2) 0.00161(19)
Zn2 0.0343(3) 0.0351(3) 0.0254(3) 0.0008(2) -0.0008(2) 0.0039(2)
Zn3 0.0297(3) 0.0273(3) 0.0231(3) -0.00075(19) 0.0019(2) -0.00081(19)
O1 0.047(2) 0.057(2) 0.056(2) 0.016(2) 0.0182(19) 0.0180(18)
O2 0.056(2) 0.053(2) 0.043(2) 0.0137(18) 0.0128(18) 0.0249(19)
O3 0.052(2) 0.052(2) 0.0288(18) -0.0058(16) 0.0088(16) 0.0119(18)
O4 0.056(2) 0.049(2) 0.0255(17) 0.0024(15) 0.0073(16) 0.0086(17)
O5 0.049(2) 0.060(2) 0.0247(17) 0.0058(16) 0.0028(15) 0.0141(18)
O6 0.053(2) 0.060(3) 0.038(2) 0.0182(18) 0.0067(17) 0.0255(19)
O7 0.089(4) 0.066(3) 0.069(3) -0.023(3) -0.014(3) 0.039(3)
O8 0.079(3) 0.055(3) 0.034(2) -0.0148(18) 0.006(2) 0.010(2)
O9 0.058(2) 0.043(2) 0.0314(18) -0.0029(16) -0.0076(16) 0.0028(17)
O10 0.0325(19) 0.041(2) 0.055(2) 0.0108(17) -0.0117(16) 0.0031(14)
O11 0.042(2) 0.055(2) 0.047(2) -0.0058(18) -0.0044(17) 0.0210(18)
O12 0.047(2) 0.0348(19) 0.052(2) -0.0005(17) -0.0051(18) 0.0095(15)
O13 0.062(3) 0.115(5) 0.117(5) -0.071(4) 0.011(3) -0.009(3)
O14 0.0401(19) 0.041(2) 0.044(2) -0.0087(16) 0.0040(16) -0.0103(15)
O15 0.051(3) 0.099(4) 0.087(4) 0.021(3) 0.000(3) -0.008(3)
C1 0.034(2) 0.031(2) 0.022(2) 0.0007(17) 0.0060(17) 0.0037(18)
C2 0.042(3) 0.030(2) 0.024(2) 0.0020(18) -0.0005(19) 0.0084(19)
C3 0.031(2) 0.036(2) 0.021(2) 0.0011(17) 0.0026(17) 0.0008(18)
C4 0.034(2) 0.037(2) 0.030(2) 0.002(2) 0.0033(19) 0.0095(19)
C5 0.035(2) 0.034(2) 0.026(2) 0.0039(18) 0.0011(18) 0.0026(18)
C6 0.034(2) 0.039(3) 0.023(2) 0.0005(19) 0.0073(18) 0.0019(19)
C7 0.040(3) 0.035(3) 0.033(2) 0.001(2) 0.002(2) 0.007(2)
C8 0.030(2) 0.033(2) 0.027(2) 0.0000(18) 0.0028(18) -0.0015(17)
C9 0.035(2) 0.038(2) 0.022(2) 0.0061(18) -0.0010(18) -0.0011(19)
C10 0.038(3) 0.036(2) 0.031(2) -0.012(2) 0.0033(19) -0.0019(19)
C11 0.033(2) 0.030(2) 0.038(3) -0.005(2) -0.0015(19) 0.0077(18)
C12 0.031(2) 0.037(2) 0.025(2) -0.0018(18) -0.0034(17) 0.0046(18)
C13 0.034(2) 0.028(2) 0.031(2) -0.0057(18) -0.0052(19) 0.0071(18)
C14 0.039(3) 0.036(2) 0.027(2) 0.0015(19) 0.0013(19) 0.007(2)
C15 0.035(2) 0.041(3) 0.022(2) -0.0009(18) 0.0001(18) 0.0053(19)
C16 0.031(2) 0.050(3) 0.041(3) -0.018(2) -0.004(2) -0.003(2)
C17 0.035(2) 0.037(3) 0.025(2) 0.0031(19) -0.0036(18) -0.0026(19)
C18 0.036(2) 0.041(3) 0.026(2) 0.000(2) -0.0006(19) 0.011(2)

loop_
_atom_type_symbol
_atom_type_description
_atom_type_scat_dispersion_real
_atom_type_scat_dispersion_imag
_atom_type_scat_source
C C 0.0033 0.0016 'International Tables Vol C Tables 4.2.6.8 and 6.1.1.4'
H H 0.0000 0.0000 'International Tables Vol C Tables 4.2.6.8 and 6.1.1.4'
N N 0.0061 0.0033 'International Tables Vol C Tables 4.2.6.8 and 6.1.1.4'
O O 0.0106 0.0060 'International Tables Vol C Tables 4.2.6.8 and 6.1.1.4'
Zn Zn 0.2839 1.4301 'International Tables Vol C Tables 4.2.6.8 and 6.1.1.4'

loop_
_geom_angle_atom_site_label_1
_geom_angle_atom_site_label_2
_geom_angle_atom_site_label_3
_geom_angle
_geom_angle_site_symmetry_1
_geom_angle_site_symmetry_3
O2 Zn1 O10 108.83(17) 2 .
O2 Zn1 O5 102.93(18) 2 .
O10 Zn1 O5 110.16(16) . .
O2 Zn1 O8 117.03(19) 2 3_575
O10 Zn1 O8 119.52(19) . 3_575
O5 Zn1 O8 96.05(17) . 3_575
O2 Zn1 O7 89.93(18) 2 3_575
O10 Zn1 O7 87.49(17) . 3_575
O5 Zn1 O7 152.78(15) . 3_575
O8 Zn1 O7 56.78(16) 3_575 3_575
O2 Zn1 C16 105.80(17) 2 3_575
O10 Zn1 C16 104.54(17) . 3_575
O5 Zn1 C16 123.90(18) . 3_575
O8 Zn1 C16 27.85(18) 3_575 3_575
O7 Zn1 C16 28.95(17) 3_575 3_575
O13 Zn2 O9 107.4(3) . .
O13 Zn2 O6 113.7(3) . .
O9 Zn2 O6 138.86(17) . .
O13 Zn2 O1 87.1(2) . 2
O9 Zn2 O1 97.60(18) . 2
O6 Zn2 O1 86.61(19) . 2
O13 Zn2 O15 92.1(3) . .
O9 Zn2 O15 91.60(19) . .
O6 Zn2 O15 85.1(2) . .
O1 Zn2 O15 170.6(2) 2 .
O14 Zn3 O3 101.89(16) . 2_455
O14 Zn3 O4 100.06(16) . 4_585
O3 Zn3 O4 158.05(16) 2_455 4_585
O14 Zn3 O12 100.06(16) . .
O3 Zn3 O12 86.95(17) 2_455 .
O4 Zn3 O12 89.00(16) 4_585 .
O14 Zn3 O11 102.12(17) . 3_485
O3 Zn3 O11 87.11(17) 2_455 3_485
O4 Zn3 O11 88.56(16) 4_585 3_485
O12 Zn3 O11 157.77(17) . 3_485
O14 Zn3 Zn3 172.56(11) . 3_485
O3 Zn3 Zn3 85.13(11) 2_455 3_485
O4 Zn3 Zn3 72.93(11) 4_585 3_485
O12 Zn3 Zn3 77.67(12) . 3_485
O11 Zn3 Zn3 80.49(12) 3_485 3_485
C7 O1 Zn2 137.1(4) . 2_545
C7 O2 Zn1 128.5(3) . 2_545
C8 O3 Zn3 120.9(3) . 2_445
C8 O4 Zn3 135.8(3) . 4_686
C9 O5 Zn1 129.1(3) . .
C9 O6 Zn2 141.3(3) . .
C16 O7 Zn1 80.1(4) . 3_575
C16 O8 Zn1 102.3(4) . 3_575
C17 O9 Zn2 115.4(3) . .
C17 O10 Zn1 131.9(3) . .
C18 O11 Zn3 124.4(3) . 3_485
C18 O12 Zn3 129.3(3) . .
C6 C1 C2 119.5(4) . .
C6 C1 C7 120.9(4) . .
C2 C1 C7 119.6(4) . .
C3 C2 C1 120.4(4) . .
C3 C2 H2A 119.8 . .
C1 C2 H2A 119.8 . .
C2 C3 C4 119.3(4) . .
C2 C3 C8 120.2(4) . .
C4 C3 C8 120.5(4) . .
C5 C4 C3 120.5(4) . .
C5 C4 H4A 119.8 . .
C3 C4 H4A 119.8 . .
C4 C5 C6 119.5(4) . .
C4 C5 C9 118.4(4) . .
C6 C5 C9 122.0(4) . .
C1 C6 C5 120.6(4) . .
C1 C6 H6A 119.7 . .
C5 C6 H6A 119.7 . .
O1 C7 O2 125.8(5) . .
O1 C7 C1 118.8(4) . .
O2 C7 C1 115.4(4) . .
O4 C8 O3 125.1(4) . .
O4 C8 C3 117.9(4) . .
O3 C8 C3 117.1(4) . .
O6 C9 O5 126.2(4) . .
O6 C9 C5 115.3(4) . .
O5 C9 C5 118.5(4) . .
C11 C10 C15 119.9(4) . .
C11 C10 C16 118.4(5) . .
C15 C10 C16 121.7(5) . .
C10 C11 C12 120.8(4) . .
C10 C11 H11A 119.6 . .
C12 C11 H11A 119.6 . .
C11 C12 C13 119.4(4) . .
C11 C12 C17 120.0(4) . .
C13 C12 C17 120.5(4) . .
C12 C13 C14 120.1(4) . .
C12 C13 H13A 119.9 . .
C14 C13 H13A 119.9 . .
C15 C14 C13 118.7(4) . .
C15 C14 C18 121.9(4) . .
C13 C14 C18 119.4(4) . .
C10 C15 C14 120.8(4) . .
C10 C15 H15A 119.6 . .
C14 C15 H15A 119.6 . .
O8 C16 O7 120.8(5) . .
O8 C16 C10 119.8(5) . .
O7 C16 C10 119.2(5) . .
O8 C16 Zn1 49.8(3) . 3_575
O7 C16 Zn1 71.0(3) . 3_575
C10 C16 Zn1 168.0(4) . 3_575
O9 C17 O10 123.8(5) . .
O9 C17 C12 118.0(4) . .
O10 C17 C12 118.1(4) . .
O12 C18 O11 127.7(5) . .
O12 C18 C14 116.9(5) . .
O11 C18 C14 115.3(5) . .

loop_
_geom_bond_atom_site_label_1
_geom_bond_atom_site_label_2
_geom_bond_distance
_geom_bond_site_symmetry_2
Zn1 O2 1.944(4) 2
Zn1 O10 1.969(4) .
Zn1 O5 2.008(4) .
Zn1 O8 2.010(4) 3_575
Zn1 O7 2.467(5) 3_575
Zn1 C16 2.570(5) 3_575
Zn2 O13 1.971(5) .
Zn2 O9 1.975(4) .
Zn2 O6 1.980(4) .
Zn2 O1 2.090(4) 2
Zn2 O15 2.092(5) .
Zn3 O14 1.985(4) .
Zn3 O3 2.013(3) 2_455
Zn3 O4 2.049(3) 4_585
Zn3 O12 2.064(4) .
Zn3 O11 2.072(4) 3_485
Zn3 Zn3 3.0071(12) 3_485
O1 C7 1.241(6) .
O1 Zn2 2.090(4) 2_545
O2 C7 1.272(6) .
O2 Zn1 1.944(4) 2_545
O3 C8 1.267(6) .
O3 Zn3 2.013(3) 2_445
O4 C8 1.252(6) .
O4 Zn3 2.049(3) 4_686
O5 C9 1.254(6) .
O6 C9 1.238(6) .
O7 C16 1.263(7) .
O7 Zn1 2.467(5) 3_575
O8 C16 1.229(7) .
O8 Zn1 2.010(4) 3_575
O9 C17 1.243(6) .
O10 C17 1.272(6) .
O11 C18 1.254(7) .
O11 Zn3 2.072(4) 3_485
O12 C18 1.229(6) .
C1 C6 1.382(6) .
C1 C2 1.398(6) .
C1 C7 1.486(6) .
C2 C3 1.389(6) .
C2 H2A 0.9500 .
C3 C4 1.396(6) .
C3 C8 1.491(6) .
C4 C5 1.387(6) .
C4 H4A 0.9500 .
C5 C6 1.391(7) .
C5 C9 1.499(6) .
C6 H6A 0.9500 .
C10 C11 1.377(7) .
C10 C15 1.379(7) .
C10 C16 1.501(6) .
C11 C12 1.394(6) .
C11 H11A 0.9500 .
C12 C13 1.396(6) .
C12 C17 1.508(6) .
C13 C14 1.405(7) .
C13 H13A 0.9500 .
C14 C15 1.405(6) .
C14 C18 1.513(7) .
C15 H15A 0.9500 .
C16 Zn1 2.570(5) 3_575

loop_
_platon_squeeze_void_nr
_platon_squeeze_void_average_x
_platon_squeeze_void_average_y
_platon_squeeze_void_average_z
_platon_squeeze_void_volume
_platon_squeeze_void_count_electrons
1 0.432 0.017 -0.005 2814.9 484.8
